data_4341858
loop_
_publ_author_name
'Heyward, Carla C.'
'McMillen, Colin D.'
'Kolis, Joseph W.'

_publ_section_title
;
 Hydrothermal growth of lanthanide borosilicates: a useful approach to new
 acentric crystals including a derivative of cappelenite.
;
_journal_issue 3
_journal_name_full 'Inorganic chemistry'
_journal_page_first 905
_journal_page_last 913
_journal_paper_doi 10.1021/ic502279n
_journal_volume 54
_journal_year 2015
_chemical_formula_sum 'B6 Ba Eu6 H2 O26 Si3'
_chemical_formula_weight 1616.25
_chemical_name_systematic
; 
 ? 
;
_space_group_IT_number 183
_symmetry_cell_setting hexagonal
_symmetry_space_group_name_Hall 'P 6 -2'
_symmetry_space_group_name_H-M 'P 6 m m'
_atom_sites_solution_hydrogens difmap
_atom_sites_solution_primary direct
_atom_sites_solution_secondary difmap
_audit_creation_method SHELXL-97
_cell_angle_alpha 90.00
_cell_angle_beta 90.00
_cell_angle_gamma 120.00
_cell_formula_units_Z 1
_cell_length_a 10.8074(15)
_cell_length_b 10.8074(15)
_cell_length_c 4.7296(9)
_cell_measurement_reflns_used 2310
_cell_measurement_temperature 293(2)
_cell_measurement_theta_max 26.6715
_cell_measurement_theta_min 3.7694
_cell_volume 478.41(13)
_computing_cell_refinement 'CrystalClear (Rigaku/MSC, 2006)'
_computing_data_collection 'CrystalClear (Rigaku/MSC, 2006)'
_computing_data_reduction 'CrystalClear (Rigaku/MSC, 2006)'
_computing_molecular_graphics 'DIAMOND (Bradenburg, 1999)'
_computing_publication_material 'SHELXL-97 (Sheldrick, 1997)'
_computing_structure_refinement 'SHELXL-97 (Sheldrick, 1997)'
_computing_structure_solution 'SHELXS-97 (Sheldrick, 1990)'
_diffrn_ambient_temperature 293(2)
_diffrn_detector_area_resol_mean 14.6199
_diffrn_measured_fraction_theta_full 1.000
_diffrn_measured_fraction_theta_max 1.000
_diffrn_measurement_device_type 'Rigaku AFC8S'
_diffrn_measurement_method '\w scans'
_diffrn_radiation_monochromator graphite
_diffrn_radiation_source 'fine-focus sealed tube'
_diffrn_radiation_type MoK\a
_diffrn_radiation_wavelength 0.71073
_diffrn_reflns_av_R_equivalents 0.0789
_diffrn_reflns_av_sigmaI/netI 0.0317
_diffrn_reflns_limit_h_max 13
_diffrn_reflns_limit_h_min -12
_diffrn_reflns_limit_k_max 11
_diffrn_reflns_limit_k_min -13
_diffrn_reflns_limit_l_max 5
_diffrn_reflns_limit_l_min -5
_diffrn_reflns_number 4235
_diffrn_reflns_theta_full 25.33
_diffrn_reflns_theta_max 25.33
_diffrn_reflns_theta_min 2.18
_diffrn_standards_decay_% 0
_diffrn_standards_interval_count 0
_diffrn_standards_interval_time 0
_diffrn_standards_number 0
_exptl_absorpt_coefficient_mu 21.711
_exptl_absorpt_correction_T_max 1.0000
_exptl_absorpt_correction_T_min 0.4290
_exptl_absorpt_correction_type multi-scan
_exptl_absorpt_process_details 'REQAB, CrystalClear'
_exptl_crystal_colour colorless
_exptl_crystal_density_diffrn 5.610
_exptl_crystal_density_meas ?
_exptl_crystal_density_method 'not measured'
_exptl_crystal_description plate
_exptl_crystal_F_000 716
_exptl_crystal_size_max 0.20
_exptl_crystal_size_mid 0.20
_exptl_crystal_size_min 0.07
_refine_diff_density_max 2.061
_refine_diff_density_min -2.203
_refine_diff_density_rms 0.349
_refine_ls_abs_structure_details 'Flack H D (1983), Acta Cryst. A39, 876-881'
_refine_ls_abs_structure_Flack 0.04(6)
_refine_ls_extinction_coef 0.0050(6)
_refine_ls_extinction_expression Fc^*^=kFc[1+0.001xFc^2^\l^3^/sin(2\q)]^-1/4^
_refine_ls_extinction_method SHELXL
_refine_ls_goodness_of_fit_ref 1.189
_refine_ls_hydrogen_treatment constr
_refine_ls_matrix_type full
_refine_ls_number_parameters 48
_refine_ls_number_reflns 377
_refine_ls_number_restraints 31
_refine_ls_restrained_S_all 1.144
_refine_ls_R_factor_all 0.0332
_refine_ls_R_factor_gt 0.0331
_refine_ls_shift/su_max 0.001
_refine_ls_shift/su_mean 0.000
_refine_ls_structure_factor_coef Fsqd
_refine_ls_weighting_details 'calc w=1/[\s^2^(Fo^2^)+(0.0442P)^2^+5.9666P] where P=(Fo^2^+2Fc^2^)/3'
_refine_ls_weighting_scheme calc
_refine_ls_wR_factor_gt 0.0807
_refine_ls_wR_factor_ref 0.0807
_reflns_number_gt 376
_reflns_number_total 377
_reflns_threshold_expression >2sigma(I)
_cod_data_source_file ic502279n_si_001.cif
_cod_data_source_block p6mm
_cod_depositor_comments
;
The following automatic conversions were performed:

'_symmetry_cell_setting' value 'Hexagonal' changed to 'hexagonal'
according to
/home/saulius/struct/COD-crude-data--automatic-downloads/rss-feeds/ACS/lib/dictionaries/cif_core.dic
dictionary named 'cif_core.dic' version 2.4.2 from 2011-04-26.

Automatic conversion script
Id: cif_fix_values 2935 2014-11-11 08:27:57Z andrius 

The following automatic conversions were performed:

'_exptl_crystal_density_meas' value 'not measured' was changed to '?'
- the value is perceived as not measured.

Automatic conversion script
Id: cif_fix_values 3008 2015-01-20 13:52:24Z robertas 

 Adding full bibliography for 4341856--4341858.cif.
;
_cod_original_sg_symbol_H-M P6mm
_cod_database_code 4341858

loop_
_symmetry_equiv_pos_as_xyz
'x, y, z'
'x-y, x, z'
'-y, x-y, z'
'-x, -y, z'
'-x+y, -x, z'
'y, -x+y, z'
'y, x, z'
'-x+y, y, z'
'-x, -x+y, z'
'-y, -x, z'
'x-y, -y, z'
'x, x-y, z'

loop_
_atom_site_label
_atom_site_type_symbol
_atom_site_fract_x
_atom_site_fract_y
_atom_site_fract_z
_atom_site_U_iso_or_equiv
_atom_site_adp_type
_atom_site_occupancy
_atom_site_symmetry_multiplicity
_atom_site_calc_flag
_atom_site_refinement_flags
Eu1 Eu 0.78474(3) 0.56948(6) 0.4954 0.0084(3) Uani 1 2 d S
Si1 Si 0.5000 0.5000 0.9383(11) 0.0081(12) Uani 1 4 d S
O1 O 0.2532(12) 0.1266(6) 1.132(3) 0.013(2) Uani 1 2 d SU
O2 O 0.3794(10) 0.3794(10) 1.160(2) 0.015(2) Uani 1 2 d SU
O3 O 0.2617(9) 0.2617(9) 0.715(2) 0.011(2) Uani 1 2 d S
O4 O 0.5716(5) 0.4284(5) 0.750(2) 0.0101(18) Uani 1 2 d SU
O5 O 0.6667 0.3333 0.270(4) 0.011(3) Uani 1 6 d SU
H5 H 0.6667 0.3333 0.0913 0.016 Uiso 1 6 d SR
B1 B 0.2501(12) 0.2501(12) 1.015(5) 0.010(2) Uani 1 2 d SU
Ba1 Ba 0.0000 0.0000 0.5098(9) 0.0117(5) Uani 1 12 d S

loop_
_atom_site_aniso_label
_atom_site_aniso_U_11
_atom_site_aniso_U_22
_atom_site_aniso_U_33
_atom_site_aniso_U_23
_atom_site_aniso_U_13
_atom_site_aniso_U_12
Eu1 0.0072(4) 0.0071(4) 0.0108(4) -0.0001(6) 0.0000(3) 0.00353(19)
Si1 0.0071(15) 0.0071(15) 0.009(4) 0.000 0.000 0.0025(18)
O1 0.015(2) 0.012(3) 0.013(3) -0.0001(8) -0.0002(17) 0.0075(12)
O2 0.012(3) 0.012(3) 0.012(4) 0.000(3) 0.000(3) 0.001(3)
O3 0.009(4) 0.009(4) 0.015(5) 0.006(4) 0.006(4) 0.005(4)
O4 0.0106(19) 0.0106(19) 0.009(3) 0.0000(12) 0.0000(12) 0.0053(18)
O5 0.012(3) 0.012(3) 0.008(5) 0.000 0.000 0.0061(16)
B1 0.010(2) 0.010(2) 0.009(3) -0.0004(14) -0.0004(14) 0.0047(19)
Ba1 0.0093(6) 0.0093(6) 0.0166(11) 0.000 0.000 0.0046(3)

loop_
_atom_type_symbol
_atom_type_description
_atom_type_scat_dispersion_real
_atom_type_scat_dispersion_imag
_atom_type_scat_source
B B 0.0013 0.0007 'International Tables Vol C Tables 4.2.6.8 and 6.1.1.4'
Ba Ba -0.3244 2.2819 'International Tables Vol C Tables 4.2.6.8 and 6.1.1.4'
Eu Eu -0.1578 3.6682 'International Tables Vol C Tables 4.2.6.8 and 6.1.1.4'
H H 0.0000 0.0000 'International Tables Vol C Tables 4.2.6.8 and 6.1.1.4'
O O 0.0106 0.0060 'International Tables Vol C Tables 4.2.6.8 and 6.1.1.4'
Si Si 0.0817 0.0704 'International Tables Vol C Tables 4.2.6.8 and 6.1.1.4'

loop_
_geom_angle_atom_site_label_1
_geom_angle_atom_site_label_2
_geom_angle_atom_site_label_3
_geom_angle
_geom_angle_site_symmetry_1
_geom_angle_site_symmetry_3
O4 Eu1 O4 81.5(5) . 5_665
O4 Eu1 O3 76.0(3) . 4_665
O4 Eu1 O3 122.7(3) 5_665 4_665
O4 Eu1 O3 122.7(3) . 5_665
O4 Eu1 O3 76.0(3) 5_665 5_665
O3 Eu1 O3 73.6(4) 4_665 5_665
O4 Eu1 O1 139.1(2) . 5_664
O4 Eu1 O1 139.1(2) 5_665 5_664
O3 Eu1 O1 81.5(3) 4_665 5_664
O3 Eu1 O1 81.5(3) 5_665 5_664
O4 Eu1 O5 73.6(4) . .
O4 Eu1 O5 73.6(4) 5_665 .
O3 Eu1 O5 142.5(2) 4_665 .
O3 Eu1 O5 142.5(2) 5_665 .
O1 Eu1 O5 108.3(4) 5_664 .
O4 Eu1 O2 84.3(3) . 4_664
O4 Eu1 O2 156.4(3) 5_665 4_664
O3 Eu1 O2 71.2(3) 4_665 4_664
O3 Eu1 O2 127.5(3) 5_665 4_664
O1 Eu1 O2 56.0(2) 5_664 4_664
O5 Eu1 O2 84.4(3) . 4_664
O4 Eu1 O2 156.4(3) . 5_664
O4 Eu1 O2 84.3(3) 5_665 5_664
O3 Eu1 O2 127.5(3) 4_665 5_664
O3 Eu1 O2 71.2(3) 5_665 5_664
O1 Eu1 O2 56.0(2) 5_664 5_664
O5 Eu1 O2 84.4(3) . 5_664
O2 Eu1 O2 102.1(4) 4_664 5_664
O4 Eu1 B1 112.9(3) . 4_664
O4 Eu1 B1 162.2(4) 5_665 4_664
O3 Eu1 B1 72.6(4) 4_665 4_664
O3 Eu1 B1 102.5(4) 5_665 4_664
O1 Eu1 B1 26.5(2) 5_664 4_664
O5 Eu1 B1 99.8(5) . 4_664
O2 Eu1 B1 29.7(3) 4_664 4_664
O2 Eu1 B1 78.5(3) 5_664 4_664
O4 Eu1 B1 162.2(4) . 5_664
O4 Eu1 B1 112.9(3) 5_665 5_664
O3 Eu1 B1 102.5(4) 4_665 5_664
O3 Eu1 B1 72.6(4) 5_665 5_664
O1 Eu1 B1 26.5(2) 5_664 5_664
O5 Eu1 B1 99.8(5) . 5_664
O2 Eu1 B1 78.5(3) 4_664 5_664
O2 Eu1 B1 29.7(3) 5_664 5_664
B1 Eu1 B1 51.0(4) 4_664 5_664
O4 Eu1 B1 68.7(3) . 4_665
O4 Eu1 B1 100.1(3) 5_665 4_665
O3 Eu1 B1 22.6(3) 4_665 4_665
O3 Eu1 B1 64.6(3) 5_665 4_665
O1 Eu1 B1 100.4(4) 5_664 4_665
O5 Eu1 B1 142.2(4) . 4_665
O2 Eu1 B1 92.1(3) 4_664 4_665
O2 Eu1 B1 132.8(3) 5_664 4_665
B1 Eu1 B1 95.06(13) 4_664 4_665
B1 Eu1 B1 116.3(4) 5_664 4_665
O4 Eu1 B1 100.1(3) . 5_665
O4 Eu1 B1 68.7(3) 5_665 5_665
O3 Eu1 B1 64.6(3) 4_665 5_665
O3 Eu1 B1 22.6(3) 5_665 5_665
O1 Eu1 B1 100.4(4) 5_664 5_665
O5 Eu1 B1 142.2(4) . 5_665
O2 Eu1 B1 132.8(3) 4_664 5_665
O2 Eu1 B1 92.1(3) 5_664 5_665
B1 Eu1 B1 116.3(4) 4_664 5_665
B1 Eu1 B1 95.06(13) 5_664 5_665
B1 Eu1 B1 48.8(4) 4_665 5_665
O4 Si1 O4 112.8(8) . 4_665
O4 Si1 O2 110.3(3) . 4_665
O4 Si1 O2 110.3(3) 4_665 4_665
O4 Si1 O2 110.3(3) . .
O4 Si1 O2 110.3(3) 4_665 .
O2 Si1 O2 102.4(8) 4_665 .
O4 Si1 Eu1 98.6(3) . 4_665
O4 Si1 Eu1 35.39(13) 4_665 4_665
O2 Si1 Eu1 87.0(3) . 4_665
O4 Si1 Eu1 35.39(13) . .
O4 Si1 Eu1 98.6(3) 4_665 .
O2 Si1 Eu1 87.0(3) 4_665 .
Eu1 Si1 Eu1 105.98(13) 4_665 .
O4 Si1 Eu1 35.39(13) . 3_655
O4 Si1 Eu1 98.6(3) 4_665 3_655
O2 Si1 Eu1 143.69(8) 4_665 3_655
O2 Si1 Eu1 87.0(3) . 3_655
Eu1 Si1 Eu1 70.75(7) 4_665 3_655
Eu1 Si1 Eu1 66.74(7) . 3_655
O4 Si1 Eu1 98.6(3) . 6_565
O4 Si1 Eu1 35.39(13) 4_665 6_565
O2 Si1 Eu1 87.0(3) 4_665 6_565
O2 Si1 Eu1 143.69(8) . 6_565
Eu1 Si1 Eu1 66.74(7) 4_665 6_565
Eu1 Si1 Eu1 70.75(7) . 6_565
Eu1 Si1 Eu1 105.98(13) 3_655 6_565
B1 O1 B1 135.3(18) . 6
B1 O1 Eu1 106.7(8) . 3_656
B1 O1 Eu1 106.7(8) 6 3_656
B1 O1 Ba1 102.3(7) . 1_556
B1 O1 Ba1 102.3(7) 6 1_556
Eu1 O1 Ba1 97.0(4) 3_656 1_556
B1 O2 Si1 115.1(11) . .
B1 O2 Eu1 93.3(6) . 4_666
Si1 O2 Eu1 123.9(3) . 4_666
B1 O2 Eu1 93.3(6) . 3_656
Si1 O2 Eu1 123.9(3) . 3_656
Eu1 O2 Eu1 99.7(4) 4_666 3_656
B1 O3 Eu1 117.6(3) . 4_665
B1 O3 Eu1 117.6(3) . 3_655
Eu1 O3 Eu1 117.1(4) 4_665 3_655
B1 O3 Ba1 103.9(8) . .
Eu1 O3 Ba1 97.0(3) 4_665 .
Eu1 O3 Ba1 97.0(3) 3_655 .
Si1 O4 Eu1 121.3(3) . .
Si1 O4 Eu1 121.3(3) . 3_655
Eu1 O4 Eu1 108.4(4) . 3_655
Eu1 O5 Eu1 102.5(4) 5_665 .
Eu1 O5 Eu1 102.5(4) 5_665 3_655
Eu1 O5 Eu1 102.5(4) . 3_655
Eu1 O5 H5 115.7 5_665 .
Eu1 O5 H5 115.7 . .
Eu1 O5 H5 115.7 3_655 .
O3 B1 O1 114.7(10) . .
O3 B1 O1 114.7(10) . 2
O1 B1 O1 108.4(14) . 2
O3 B1 O2 111.0(12) . .
O1 B1 O2 103.4(11) . .
O1 B1 O2 103.4(11) 2 .
O3 B1 Eu1 134.4(5) . 4_666
O1 B1 Eu1 110.9(12) . 4_666
O1 B1 Eu1 46.8(7) 2 4_666
O2 B1 Eu1 57.0(6) . 4_666
O3 B1 Eu1 134.4(5) . 3_656
O1 B1 Eu1 46.8(7) . 3_656
O1 B1 Eu1 110.9(12) 2 3_656
O2 B1 Eu1 57.0(6) . 3_656
Eu1 B1 Eu1 79.9(5) 4_666 3_656
O3 B1 Eu1 39.7(3) . 4_665
O1 B1 Eu1 153.0(12) . 4_665
O1 B1 Eu1 83.9(7) 2 4_665
O2 B1 Eu1 96.6(7) . 4_665
Eu1 B1 Eu1 95.06(13) 4_666 4_665
Eu1 B1 Eu1 151.5(5) 3_656 4_665
O3 B1 Eu1 39.7(3) . 3_655
O1 B1 Eu1 83.9(7) . 3_655
O1 B1 Eu1 153.0(12) 2 3_655
O2 B1 Eu1 96.6(7) . 3_655
Eu1 B1 Eu1 151.5(5) 4_666 3_655
Eu1 B1 Eu1 95.06(13) 3_656 3_655
Eu1 B1 Eu1 76.0(5) 4_665 3_655
O1 Ba1 O1 47.08(16) 4_554 5_554
O1 Ba1 O1 47.08(16) 4_554 3_554
O1 Ba1 O1 87.5(4) 5_554 3_554
O1 Ba1 O1 87.5(4) 4_554 6_554
O1 Ba1 O1 47.08(16) 5_554 6_554
O1 Ba1 O1 106.0(5) 3_554 6_554
O1 Ba1 O1 87.5(4) 4_554 2_554
O1 Ba1 O1 106.0(5) 5_554 2_554
O1 Ba1 O1 47.08(16) 3_554 2_554
O1 Ba1 O1 87.5(4) 6_554 2_554
O1 Ba1 O1 106.0(5) 4_554 1_554
O1 Ba1 O1 87.5(4) 5_554 1_554
O1 Ba1 O1 87.5(4) 3_554 1_554
O1 Ba1 O1 47.08(16) 6_554 1_554
O1 Ba1 O1 47.08(16) 2_554 1_554
O1 Ba1 O3 148.19(19) 4_554 .
O1 Ba1 O3 148.19(19) 5_554 .
O1 Ba1 O3 101.28(13) 3_554 .
O1 Ba1 O3 101.28(13) 6_554 .
O1 Ba1 O3 62.7(3) 2_554 .
O1 Ba1 O3 62.7(3) 1_554 .
O1 Ba1 O3 148.19(19) 4_554 6
O1 Ba1 O3 101.28(13) 5_554 6
O1 Ba1 O3 148.19(19) 3_554 6
O1 Ba1 O3 62.7(3) 6_554 6
O1 Ba1 O3 101.28(13) 2_554 6
O1 Ba1 O3 62.7(3) 1_554 6
O3 Ba1 O3 56.43(8) . 6
O1 Ba1 O3 62.7(3) 4_554 4
O1 Ba1 O3 62.7(3) 5_554 4
O1 Ba1 O3 101.28(13) 3_554 4
O1 Ba1 O3 101.28(13) 6_554 4
O1 Ba1 O3 148.19(19) 2_554 4
O1 Ba1 O3 148.19(19) 1_554 4
O3 Ba1 O3 142.0(4) . 4
O3 Ba1 O3 110.0(2) 6 4
O1 Ba1 O3 101.28(13) 4_554 2
O1 Ba1 O3 148.19(19) 5_554 2
O1 Ba1 O3 62.7(3) 3_554 2
O1 Ba1 O3 148.19(19) 6_554 2
O1 Ba1 O3 62.7(3) 2_554 2
O1 Ba1 O3 101.28(13) 1_554 2
O3 Ba1 O3 56.43(8) . 2
O3 Ba1 O3 110.0(2) 6 2
O3 Ba1 O3 110.0(2) 4 2
O1 Ba1 O3 101.28(13) 4_554 5
O1 Ba1 O3 62.7(3) 5_554 5
O1 Ba1 O3 148.19(19) 3_554 5
O1 Ba1 O3 62.7(3) 6_554 5
O1 Ba1 O3 148.19(19) 2_554 5
O1 Ba1 O3 101.28(13) 1_554 5
O3 Ba1 O3 110.0(2) . 5
O3 Ba1 O3 56.43(8) 6 5
O3 Ba1 O3 56.43(8) 4 5
O3 Ba1 O3 142.0(4) 2 5
O1 Ba1 O3 62.7(3) 4_554 3
O1 Ba1 O3 101.28(13) 5_554 3
O1 Ba1 O3 62.7(3) 3_554 3
O1 Ba1 O3 148.19(19) 6_554 3
O1 Ba1 O3 101.28(13) 2_554 3
O1 Ba1 O3 148.19(19) 1_554 3
O3 Ba1 O3 110.0(2) . 3
O3 Ba1 O3 142.0(4) 6 3
O3 Ba1 O3 56.43(8) 4 3
O3 Ba1 O3 56.43(8) 2 3
O3 Ba1 O3 110.0(2) 5 3

loop_
_geom_bond_atom_site_label_1
_geom_bond_atom_site_label_2
_geom_bond_distance
_geom_bond_site_symmetry_2
Eu1 O4 2.360(6) .
Eu1 O4 2.360(6) 5_665
Eu1 O3 2.362(5) 4_665
Eu1 O3 2.362(5) 5_665
Eu1 O1 2.388(12) 5_664
Eu1 O5 2.453(8) .
Eu1 O2 2.636(8) 4_664
Eu1 O2 2.636(8) 5_664
Eu1 B1 3.137(17) 4_664
Eu1 B1 3.137(17) 5_664
Eu1 B1 3.274(18) 4_665
Eu1 B1 3.274(18) 5_665
Si1 O4 1.609(10) .
Si1 O4 1.609(10) 4_665
Si1 O2 1.673(11) 4_665
Si1 O2 1.673(11) .
Si1 Eu1 3.480(3) 4_665
Si1 Eu1 3.480(3) 3_655
Si1 Eu1 3.480(3) 6_565
O1 B1 1.461(11) .
O1 B1 1.461(11) 6
O1 Eu1 2.388(12) 3_656
O1 Ba1 2.967(12) 1_556
O2 B1 1.557(19) .
O2 Eu1 2.636(7) 4_666
O2 Eu1 2.636(7) 3_656
O3 B1 1.42(2) .
O3 Eu1 2.362(5) 4_665
O3 Eu1 2.362(5) 3_655
O3 Ba1 2.991(11) .
O4 Eu1 2.360(6) 3_655
O5 Eu1 2.453(8) 5_665
O5 Eu1 2.453(8) 3_655
O5 H5 0.8464 .
B1 O1 1.461(11) 2
B1 Eu1 3.137(17) 4_666
B1 Eu1 3.137(17) 3_656
B1 Eu1 3.274(18) 4_665
B1 Eu1 3.274(18) 3_655
Ba1 O1 2.967(12) 4_554
Ba1 O1 2.967(12) 5_554
Ba1 O1 2.967(12) 3_554
Ba1 O1 2.967(12) 6_554
Ba1 O1 2.967(12) 2_554
Ba1 O1 2.967(12) 1_554
Ba1 O3 2.991(11) 6
Ba1 O3 2.991(11) 4
Ba1 O3 2.991(11) 2
Ba1 O3 2.991(11) 5
Ba1 O3 2.991(11) 3

loop_
_geom_torsion_atom_site_label_1
_geom_torsion_atom_site_label_2
_geom_torsion_atom_site_label_3
_geom_torsion_atom_site_label_4
_geom_torsion
_geom_torsion_site_symmetry_1
_geom_torsion_site_symmetry_4
O4 Eu1 Si1 O4 -53.3(6) 5_665 .
O3 Eu1 Si1 O4 179.1(7) 4_665 .
O3 Eu1 Si1 O4 -130.4(7) 5_665 .
O1 Eu1 Si1 O4 137.1(7) 5_664 .
O5 Eu1 Si1 O4 20.6(7) . .
O2 Eu1 Si1 O4 103.7(6) 4_664 .
O2 Eu1 Si1 O4 -8(41) 5_664 .
B1 Eu1 Si1 O4 121.8(7) 4_664 .
B1 Eu1 Si1 O4 141.6(9) 5_664 .
B1 Eu1 Si1 O4 -152.0(7) 4_665 .
B1 Eu1 Si1 O4 -121.7(7) 5_665 .
O4 Eu1 Si1 O4 -117.7(8) . 4_665
O4 Eu1 Si1 O4 -171.0(3) 5_665 4_665
O3 Eu1 Si1 O4 61.4(3) 4_665 4_665
O3 Eu1 Si1 O4 111.9(3) 5_665 4_665
O1 Eu1 Si1 O4 19.3(4) 5_664 4_665
O5 Eu1 Si1 O4 -97.1(3) . 4_665
O2 Eu1 Si1 O4 -14.0(3) 4_664 4_665
O2 Eu1 Si1 O4 -126(41) 5_664 4_665
B1 Eu1 Si1 O4 4.1(4) 4_664 4_665
B1 Eu1 Si1 O4 23.9(7) 5_664 4_665
B1 Eu1 Si1 O4 90.3(4) 4_665 4_665
B1 Eu1 Si1 O4 120.6(3) 5_665 4_665
O4 Eu1 Si1 O2 132.2(6) . 4_665
O4 Eu1 Si1 O2 78.9(3) 5_665 4_665
O3 Eu1 Si1 O2 -48.6(3) 4_665 4_665
O3 Eu1 Si1 O2 1.8(4) 5_665 4_665
O1 Eu1 Si1 O2 -90.7(4) 5_664 4_665
O5 Eu1 Si1 O2 152.9(4) . 4_665
O2 Eu1 Si1 O2 -124.0(3) 4_664 4_665
O2 Eu1 Si1 O2 124(42) 5_664 4_665
B1 Eu1 Si1 O2 -105.9(4) 4_664 4_665
B1 Eu1 Si1 O2 -86.2(7) 5_664 4_665
B1 Eu1 Si1 O2 -19.8(4) 4_665 4_665
B1 Eu1 Si1 O2 10.5(3) 5_665 4_665
O4 Eu1 Si1 O2 25.2(9) . .
O4 Eu1 Si1 O2 -28.1(7) 5_665 .
O3 Eu1 Si1 O2 -155.7(8) 4_665 .
O3 Eu1 Si1 O2 -105.2(7) 5_665 .
O1 Eu1 Si1 O2 162.2(7) 5_664 .
O5 Eu1 Si1 O2 45.8(8) . .
O2 Eu1 Si1 O2 128.9(7) 4_664 .
O2 Eu1 Si1 O2 17(41) 5_664 .
B1 Eu1 Si1 O2 147.0(7) 4_664 .
B1 Eu1 Si1 O2 166.8(8) 5_664 .
B1 Eu1 Si1 O2 -126.8(8) 4_665 .
B1 Eu1 Si1 O2 -96.5(7) 5_665 .
O4 Eu1 Si1 Eu1 -82.2(6) . 4_665
O4 Eu1 Si1 Eu1 -135.6(2) 5_665 4_665
O3 Eu1 Si1 Eu1 96.9(3) 4_665 4_665
O3 Eu1 Si1 Eu1 147.4(3) 5_665 4_665
O1 Eu1 Si1 Eu1 54.8(3) 5_664 4_665
O5 Eu1 Si1 Eu1 -61.6(3) . 4_665
O2 Eu1 Si1 Eu1 21.5(2) 4_664 4_665
O2 Eu1 Si1 Eu1 -90(41) 5_664 4_665
B1 Eu1 Si1 Eu1 39.6(3) 4_664 4_665
B1 Eu1 Si1 Eu1 59.3(6) 5_664 4_665
B1 Eu1 Si1 Eu1 125.7(4) 4_665 4_665
B1 Eu1 Si1 Eu1 156.1(3) 5_665 4_665
O4 Eu1 Si1 Eu1 -22.0(6) . 3_655
O4 Eu1 Si1 Eu1 -75.3(2) 5_665 3_655
O3 Eu1 Si1 Eu1 157.1(3) 4_665 3_655
O3 Eu1 Si1 Eu1 -152.4(3) 5_665 3_655
O1 Eu1 Si1 Eu1 115.1(3) 5_664 3_655
O5 Eu1 Si1 Eu1 -1.4(3) . 3_655
O2 Eu1 Si1 Eu1 81.7(2) 4_664 3_655
O2 Eu1 Si1 Eu1 -30(41) 5_664 3_655
B1 Eu1 Si1 Eu1 99.8(3) 4_664 3_655
B1 Eu1 Si1 Eu1 119.6(6) 5_664 3_655
B1 Eu1 Si1 Eu1 -174.0(4) 4_665 3_655
B1 Eu1 Si1 Eu1 -143.7(3) 5_665 3_655
O4 Eu1 Si1 Eu1 -139.9(6) . 6_565
O4 Eu1 Si1 Eu1 166.8(2) 5_665 6_565
O3 Eu1 Si1 Eu1 39.3(3) 4_665 6_565
O3 Eu1 Si1 Eu1 89.7(3) 5_665 6_565
O1 Eu1 Si1 Eu1 -2.8(3) 5_664 6_565
O5 Eu1 Si1 Eu1 -119.2(3) . 6_565
O2 Eu1 Si1 Eu1 -36.1(2) 4_664 6_565
O2 Eu1 Si1 Eu1 -148(41) 5_664 6_565
B1 Eu1 Si1 Eu1 -18.0(3) 4_664 6_565
B1 Eu1 Si1 Eu1 1.7(6) 5_664 6_565
B1 Eu1 Si1 Eu1 68.1(4) 4_665 6_565
B1 Eu1 Si1 Eu1 98.4(3) 5_665 6_565
O4 Si1 O2 B1 -62.6(4) . .
O4 Si1 O2 B1 62.6(4) 4_665 .
O2 Si1 O2 B1 180.000(1) 4_665 .
O4 Si1 O2 Eu1 -175.6(5) . 4_666
O4 Si1 O2 Eu1 -50.3(7) 4_665 4_666
O2 Si1 O2 Eu1 67.0(5) 4_665 4_666
O4 Si1 O2 Eu1 50.3(7) . 3_656
O4 Si1 O2 Eu1 175.6(5) 4_665 3_656
O2 Si1 O2 Eu1 -67.0(5) 4_665 3_656
Eu1 Si1 O2 Eu1 148.4(5) 4_665 3_656
Eu1 Si1 O2 Eu1 35.1(11) . 3_656
Eu1 Si1 O2 Eu1 77.5(5) 3_655 3_656
Eu1 Si1 O2 Eu1 -169.2(2) 6_565 3_656
O4 Si1 O4 Eu1 71.8(5) 4_665 .
O2 Si1 O4 Eu1 -52.1(7) 4_665 .
O2 Si1 O4 Eu1 -164.4(5) . .
Eu1 Si1 O4 Eu1 105.6(5) 4_665 .
Eu1 Si1 O4 Eu1 143.5(10) 3_655 .
Eu1 Si1 O4 Eu1 38.0(5) 6_565 .
O4 Si1 O4 Eu1 -71.8(5) 4_665 3_655
O2 Si1 O4 Eu1 164.4(5) 4_665 3_655
O2 Si1 O4 Eu1 52.1(7) . 3_655
Eu1 Si1 O4 Eu1 -38.0(5) 4_665 3_655
Eu1 Si1 O4 Eu1 -143.5(10) . 3_655
Eu1 Si1 O4 Eu1 -105.6(5) 6_565 3_655
O4 Eu1 O4 Si1 126.2(5) 5_665 .
O3 Eu1 O4 Si1 -0.7(6) 4_665 .
O3 Eu1 O4 Si1 58.9(7) 5_665 .
O1 Eu1 O4 Si1 -59.3(8) 5_664 .
O5 Eu1 O4 Si1 -158.5(7) . .
O2 Eu1 O4 Si1 -72.7(6) 4_664 .
O2 Eu1 O4 Si1 179.9(6) 5_664 .
B1 Eu1 O4 Si1 -64.6(7) 4_664 .
B1 Eu1 O4 Si1 -88.2(12) 5_664 .
B1 Eu1 O4 Si1 21.8(6) 4_665 .
B1 Eu1 O4 Si1 59.8(6) 5_665 .
O4 Eu1 O4 Eu1 -86.2(4) 5_665 3_655
O3 Eu1 O4 Eu1 147.0(4) 4_665 3_655
O3 Eu1 O4 Eu1 -153.5(3) 5_665 3_655
O1 Eu1 O4 Eu1 88.3(6) 5_664 3_655
O5 Eu1 O4 Eu1 -10.9(4) . 3_655
O2 Eu1 O4 Eu1 74.9(4) 4_664 3_655
O2 Eu1 O4 Eu1 -32.5(10) 5_664 3_655
B1 Eu1 O4 Eu1 83.0(5) 4_664 3_655
B1 Eu1 O4 Eu1 59.5(12) 5_664 3_655
B1 Eu1 O4 Eu1 169.4(5) 4_665 3_655
B1 Eu1 O4 Eu1 -152.6(4) 5_665 3_655
O4 Eu1 O5 Eu1 -96.0(5) . 5_665
O4 Eu1 O5 Eu1 -10.2(4) 5_665 5_665
O3 Eu1 O5 Eu1 -133.0(4) 4_665 5_665
O3 Eu1 O5 Eu1 26.9(10) 5_665 5_665
O1 Eu1 O5 Eu1 126.9(4) 5_664 5_665
O2 Eu1 O5 Eu1 178.3(5) 4_664 5_665
O2 Eu1 O5 Eu1 75.6(4) 5_664 5_665
B1 Eu1 O5 Eu1 152.9(4) 4_664 5_665
B1 Eu1 O5 Eu1 101.0(5) 5_664 5_665
B1 Eu1 O5 Eu1 -95.4(4) 4_665 5_665
B1 Eu1 O5 Eu1 -10.7(8) 5_665 5_665
O4 Eu1 O5 Eu1 10.2(4) . 3_655
O4 Eu1 O5 Eu1 96.0(5) 5_665 3_655
O3 Eu1 O5 Eu1 -26.9(10) 4_665 3_655
O3 Eu1 O5 Eu1 133.0(4) 5_665 3_655
O1 Eu1 O5 Eu1 -126.9(4) 5_664 3_655
O2 Eu1 O5 Eu1 -75.6(4) 4_664 3_655
O2 Eu1 O5 Eu1 -178.3(5) 5_664 3_655
B1 Eu1 O5 Eu1 -101.0(5) 4_664 3_655
B1 Eu1 O5 Eu1 -152.9(4) 5_664 3_655
B1 Eu1 O5 Eu1 10.7(8) 4_665 3_655
B1 Eu1 O5 Eu1 95.4(4) 5_665 3_655
Eu1 O3 B1 O1 168.9(7) 4_665 .
Eu1 O3 B1 O1 -42.5(13) 3_655 .
Ba1 O3 B1 O1 63.2(9) . .
Eu1 O3 B1 O1 42.5(13) 4_665 2
Eu1 O3 B1 O1 -168.9(7) 3_655 2
Ba1 O3 B1 O1 -63.2(9) . 2
Eu1 O3 B1 O2 -74.3(6) 4_665 .
Eu1 O3 B1 O2 74.3(6) 3_655 .
Ba1 O3 B1 O2 180.000(1) . .
Eu1 O3 B1 Eu1 -10.3(14) 4_665 4_666
Eu1 O3 B1 Eu1 138.2(5) 3_655 4_666
Ba1 O3 B1 Eu1 -116.1(9) . 4_666
Eu1 O3 B1 Eu1 -138.2(5) 4_665 3_656
Eu1 O3 B1 Eu1 10.3(14) 3_655 3_656
Ba1 O3 B1 Eu1 116.1(9) . 3_656
Eu1 O3 B1 Eu1 148.6(11) 3_655 4_665
Ba1 O3 B1 Eu1 -105.7(6) . 4_665
Eu1 O3 B1 Eu1 -148.6(11) 4_665 3_655
Ba1 O3 B1 Eu1 105.7(6) . 3_655
B1 O1 B1 O3 -8(2) 6 .
Eu1 O1 B1 O3 128.6(9) 3_656 .
Ba1 O1 B1 O3 -130.1(9) 1_556 .
B1 O1 B1 O1 121.4(15) 6 2
Eu1 O1 B1 O1 -101.8(11) 3_656 2
Ba1 O1 B1 O1 -0.5(15) 1_556 2
B1 O1 B1 O2 -129.3(15) 6 .
Eu1 O1 B1 O2 7.5(12) 3_656 .
Ba1 O1 B1 O2 108.8(9) 1_556 .
B1 O1 B1 Eu1 171.2(11) 6 4_666
Eu1 O1 B1 Eu1 -52.0(7) 3_656 4_666
Ba1 O1 B1 Eu1 49.3(7) 1_556 4_666
B1 O1 B1 Eu1 -136.8(18) 6 3_656
Ba1 O1 B1 Eu1 101.3(6) 1_556 3_656
B1 O1 B1 Eu1 8(3) 6 4_665
Eu1 O1 B1 Eu1 144.3(14) 3_656 4_665
Ba1 O1 B1 Eu1 -114.4(15) 1_556 4_665
B1 O1 B1 Eu1 -33.9(16) 6 3_655
Eu1 O1 B1 Eu1 102.9(5) 3_656 3_655
Ba1 O1 B1 Eu1 -155.8(4) 1_556 3_655
Si1 O2 B1 O3 0.000(1) . .
Si1 O2 B1 O1 123.5(10) . .
Eu1 O2 B1 O1 -106.4(9) 4_666 .
Eu1 O2 B1 O1 -6.5(11) 3_656 .
Si1 O2 B1 O1 -123.5(10) . 2
Eu1 O2 B1 O1 6.5(11) 4_666 2
Eu1 O2 B1 O1 106.4(9) 3_656 2
Eu1 O2 B1 Eu1 99.9(4) 3_656 4_666
Eu1 O2 B1 Eu1 -99.9(4) 4_666 3_656
Eu1 O2 B1 Eu1 91.8(4) 4_666 4_665
Eu1 O2 B1 Eu1 -168.3(3) 3_656 4_665
Eu1 O2 B1 Eu1 168.3(3) 4_666 3_655
Eu1 O2 B1 Eu1 -91.8(4) 3_656 3_655
Eu1 O3 Ba1 O1 10.0(7) 4_665 4_554
Eu1 O3 Ba1 O1 -108.5(5) 3_655 4_554
Eu1 O3 Ba1 O1 108.5(5) 4_665 5_554
Eu1 O3 Ba1 O1 -10.0(7) 3_655 5_554
Eu1 O3 Ba1 O1 4.7(4) 4_665 3_554
Eu1 O3 Ba1 O1 -113.8(3) 3_655 3_554
Eu1 O3 Ba1 O1 113.8(3) 4_665 6_554
Eu1 O3 Ba1 O1 -4.7(4) 3_655 6_554
Eu1 O3 Ba1 O1 32.5(2) 4_665 2_554
Eu1 O3 Ba1 O1 -85.9(3) 3_655 2_554
Eu1 O3 Ba1 O1 85.9(3) 4_665 1_554
Eu1 O3 Ba1 O1 -32.5(2) 3_655 1_554
Eu1 O3 Ba1 O3 159.87(13) 4_665 6
Eu1 O3 Ba1 O3 41.4(3) 3_655 6
Eu1 O3 Ba1 O3 -120.8(2) 4_665 4
Eu1 O3 Ba1 O3 120.8(2) 3_655 4
Eu1 O3 Ba1 O3 -41.4(3) 4_665 2
Eu1 O3 Ba1 O3 -159.87(13) 3_655 2
Eu1 O3 Ba1 O3 178.63(9) 4_665 5
Eu1 O3 Ba1 O3 60.2(5) 3_655 5
Eu1 O3 Ba1 O3 -60.2(5) 4_665 3
Eu1 O3 Ba1 O3 -178.63(9) 3_655 3
